data_7100895
loop_
_publ_author_name
'M. Nonnenmacher'
'D. Kunz'
'F. Rominger'
'T. Oeser'

_publ_section_title
;
First X-ray Crystal Structures of 10\p- and 14\p-electron Pyrido-annelated N-
heterocyclic Carbenes
;
_journal_name_full 'Chemical Communications'
_journal_paper_doi 10.1039/b517816a
_journal_year 2006
_chemical_formula_sum 'C19 H24 N2'
_chemical_formula_weight 280.40
_space_group_IT_number 14
_symmetry_cell_setting monoclinic
_symmetry_space_group_name_Hall '-P 2ybc'
_symmetry_space_group_name_H-M 'P 1 21/c 1'
_cell_angle_alpha 90.0
_cell_angle_beta 97.78(1)
_cell_angle_gamma 90.0
_cell_formula_units_Z 4
_cell_length_a 12.052(7)
_cell_length_b 11.180(6)
_cell_length_c 11.965(7)
_cell_measurement_temperature 100(2)
_cell_volume 1597.2(15)
_diffrn_ambient_temperature 100(2)
_exptl_crystal_density_diffrn 1.166
_cod_original_sg_symbol_H-M 'P 21/c'
_cod_database_code 7100895

loop_
_symmetry_equiv_pos_as_xyz
'x, y, z'
'-x, y+1/2, -z+1/2'
'-x, -y, -z'
'x, -y-1/2, z-1/2'

loop_
_atom_site_label
_atom_site_type_symbol
_atom_site_fract_x
_atom_site_fract_y
_atom_site_fract_z
_atom_site_U_iso_or_equiv
_atom_site_adp_type
_atom_site_occupancy
_atom_site_symmetry_multiplicity
_atom_site_calc_flag
_atom_site_refinement_flags
_atom_site_disorder_assembly
_atom_site_disorder_group
N5 N 0.7654(2) 0.2231(2) 0.8760(2) 0.0173(7) Uani 1 1 d . . .
N7 N 0.6156(2) 0.1305(2) 0.8225(2) 0.0193(7) Uani 1 1 d . . .
C1 C 0.7910(2) 0.3570(3) 0.7206(2) 0.0162(8) Uani 1 1 d . . .
H1 H 0.7644 0.3889 0.6484 0.019 Uiso 1 1 calc R . .
C2 C 0.8898(2) 0.3967(2) 0.7762(2) 0.0149(8) Uani 1 1 d . . .
C3 C 0.9241(3) 0.3483(3) 0.8866(2) 0.0176(8) Uani 1 1 d . . .
H3 H 0.9921 0.3759 0.9280 0.021 Uiso 1 1 calc R . .
C4 C 0.8643(3) 0.2656(3) 0.9338(3) 0.0201(8) Uani 1 1 d . . .
H4 H 0.8902 0.2363 1.0072 0.024 Uiso 1 1 calc R . .
C6 C 0.6979(3) 0.1366(3) 0.9139(3) 0.0236(8) Uani 1 1 d . . .
C8 C 0.5230(3) 0.0558(3) 0.8124(3) 0.0242(9) Uani 1 1 d . . .
H8 H 0.5151 -0.0010 0.8698 0.029 Uiso 1 1 calc R . .
C9 C 0.4449(3) 0.0633(3) 0.7224(3) 0.0247(9) Uani 1 1 d . . .
H9 H 0.3816 0.0120 0.7183 0.030 Uiso 1 1 calc R . .
C10 C 0.4521(2) 0.1458(3) 0.6309(2) 0.0189(8) Uani 1 1 d . . .
C11 C 0.5453(3) 0.2162(3) 0.6390(3) 0.0195(8) Uani 1 1 d . . .
H11 H 0.5542 0.2704 0.5797 0.023 Uiso 1 1 calc R . .
C11B C 0.7271(2) 0.2695(3) 0.7679(2) 0.0143(8) Uani 1 1 d . . .
C11A C 0.6287(2) 0.2101(3) 0.7335(2) 0.0148(8) Uani 1 1 d . . .
C12 C 0.9661(2) 0.4855(3) 0.7265(2) 0.0167(8) Uani 1 1 d . . .
C13 C 0.9046(3) 0.5496(3) 0.6243(3) 0.0263(9) Uani 1 1 d . . .
H13A H 0.8778 0.4907 0.5661 0.040 Uiso 1 1 calc R . .
H13B H 0.9556 0.6057 0.5943 0.040 Uiso 1 1 calc R . .
H13C H 0.8407 0.5935 0.6465 0.040 Uiso 1 1 calc R . .
C14 C 1.0669(3) 0.4174(3) 0.6919(3) 0.0243(9) Uani 1 1 d . . .
H14A H 1.0410 0.3614 0.6309 0.036 Uiso 1 1 calc R . .
H14B H 1.1044 0.3730 0.7569 0.036 Uiso 1 1 calc R . .
H14C H 1.1196 0.4744 0.6658 0.036 Uiso 1 1 calc R . .
C15 C 1.0111(3) 0.5803(3) 0.8132(2) 0.0235(8) Uani 1 1 d . . .
H15A H 1.0541 0.6400 0.7772 0.035 Uiso 1 1 calc R . .
H15B H 1.0597 0.5420 0.8754 0.035 Uiso 1 1 calc R . .
H15C H 0.9483 0.6194 0.8427 0.035 Uiso 1 1 calc R . .
C16 C 0.3561(3) 0.1540(3) 0.5350(3) 0.0230(8) Uani 1 1 d . . .
C17 C 0.2587(3) 0.2168(3) 0.5793(3) 0.0391(10) Uani 1 1 d . . .
H17A H 0.2397 0.1741 0.6457 0.059 Uiso 1 1 calc R . .
H17B H 0.1936 0.2174 0.5205 0.059 Uiso 1 1 calc R . .
H17C H 0.2801 0.2992 0.6002 0.059 Uiso 1 1 calc R . .
C18 C 0.3188(3) 0.0287(3) 0.4934(3) 0.0397(10) Uani 1 1 d . . .
H18A H 0.3831 -0.0148 0.4714 0.060 Uiso 1 1 calc R . .
H18B H 0.2604 0.0356 0.4283 0.060 Uiso 1 1 calc R . .
H18C H 0.2892 -0.0147 0.5541 0.060 Uiso 1 1 calc R . .
C19 C 0.3873(3) 0.2255(3) 0.4358(3) 0.0403(10) Uani 1 1 d . . .
H19A H 0.4055 0.3078 0.4599 0.060 Uiso 1 1 calc R . .
H19B H 0.3240 0.2260 0.3750 0.060 Uiso 1 1 calc R . .
H19C H 0.4524 0.1887 0.4086 0.060 Uiso 1 1 calc R . .

loop_
_atom_site_aniso_label
_atom_site_aniso_U_11
_atom_site_aniso_U_22
_atom_site_aniso_U_33
_atom_site_aniso_U_23
_atom_site_aniso_U_13
_atom_site_aniso_U_12
N5 0.0198(17) 0.0114(15) 0.0201(17) 0.0025(13) 0.0007(14) 0.0000(14)
N7 0.0204(17) 0.0125(16) 0.0247(17) 0.0004(13) 0.0024(14) -0.0006(14)
C1 0.0208(19) 0.0088(17) 0.0183(19) 0.0005(15) -0.0004(16) 0.0039(17)
C2 0.018(2) 0.0063(17) 0.020(2) -0.0032(14) 0.0032(16) 0.0030(15)
C3 0.0161(18) 0.0148(18) 0.020(2) -0.0050(16) -0.0031(16) 0.0005(17)
C4 0.019(2) 0.017(2) 0.0218(19) 0.0009(16) -0.0045(17) 0.0039(17)
C6 0.026(2) 0.015(2) 0.029(2) -0.0021(16) -0.0002(18) 0.0004(18)
C8 0.027(2) 0.016(2) 0.029(2) 0.0003(16) 0.0018(18) -0.0048(18)
C9 0.025(2) 0.018(2) 0.033(2) -0.0031(17) 0.0070(19) -0.0069(16)
C10 0.018(2) 0.0137(18) 0.026(2) -0.0044(16) 0.0055(16) 0.0004(17)
C11 0.024(2) 0.0129(19) 0.021(2) 0.0021(15) 0.0033(17) 0.0024(18)
C11B 0.021(2) 0.0078(18) 0.0130(19) 0.0003(15) -0.0013(16) 0.0027(16)
C11A 0.020(2) 0.0076(17) 0.017(2) -0.0002(15) 0.0024(17) 0.0017(16)
C12 0.0194(18) 0.0121(18) 0.0173(19) -0.0029(15) -0.0018(15) -0.0006(16)
C13 0.031(2) 0.017(2) 0.029(2) 0.0027(16) -0.0022(16) -0.0083(16)
C14 0.025(2) 0.020(2) 0.029(2) -0.0009(16) 0.0053(16) -0.0025(16)
C15 0.0245(19) 0.0184(19) 0.027(2) -0.0015(16) 0.0004(16) -0.0025(16)
C16 0.019(2) 0.0201(19) 0.029(2) -0.0027(17) 0.0012(17) -0.0042(17)
C17 0.025(2) 0.046(2) 0.045(2) -0.004(2) -0.0011(19) 0.006(2)
C18 0.035(2) 0.031(2) 0.049(2) -0.0100(19) -0.0119(18) -0.0043(19)
C19 0.030(2) 0.052(3) 0.035(2) 0.005(2) -0.0084(18) -0.010(2)

loop_
_geom_bond_atom_site_label_1
_geom_bond_atom_site_label_2
_geom_bond_distance
_geom_bond_site_symmetry_2
_geom_bond_publ_flag
N5 C4 1.379(4) . ?
N5 C6 1.380(4) . ?
N5 C11B 1.411(4) . ?
N7 C6 1.374(4) . ?
N7 C8 1.386(4) . ?
N7 C11A 1.413(4) . ?
C1 C2 1.356(4) . ?
C1 C11B 1.411(4) . ?
C1 H1 0.9500 . ?
C2 C3 1.436(4) . ?
C2 C12 1.529(4) . ?
C3 C4 1.343(4) . ?
C3 H3 0.9500 . ?
C4 H4 0.9500 . ?
C8 C9 1.333(4) . ?
C8 H8 0.9500 . ?
C9 C10 1.443(4) . ?
C9 H9 0.9500 . ?
C10 C11 1.364(4) . ?
C10 C16 1.518(4) . ?
C11 C11A 1.410(4) . ?
C11 H11 0.9500 . ?
C11B C11A 1.372(4) . ?
C12 C13 1.521(4) . ?
C12 C15 1.530(4) . ?
C12 C14 1.537(4) . ?
C13 H13A 0.9800 . ?
C13 H13B 0.9800 . ?
C13 H13C 0.9800 . ?
C14 H14A 0.9800 . ?
C14 H14B 0.9800 . ?
C14 H14C 0.9800 . ?
C15 H15A 0.9800 . ?
C15 H15B 0.9800 . ?
C15 H15C 0.9800 . ?
C16 C19 1.519(4) . ?
C16 C17 1.522(4) . ?
C16 C18 1.533(4) . ?
C17 H17A 0.9800 . ?
C17 H17B 0.9800 . ?
C17 H17C 0.9800 . ?
C18 H18A 0.9800 . ?
C18 H18B 0.9800 . ?
C18 H18C 0.9800 . ?
C19 H19A 0.9800 . ?
C19 H19B 0.9800 . ?
C19 H19C 0.9800 . ?
